data_4507325
loop_
_publ_author_name
'Sugimoto, Kunihisa'
'Uemachi, Hiroshi'
'Maekawa, Masahiko'
'Fujiwara, Akihiko'

_publ_section_title
;
 Air-Stable Cyclohexasulfur as Cocrystal
;
_journal_issue 2
_journal_name_full 'Crystal Growth &amp; Design'
_journal_page_first 433
_journal_paper_doi 10.1021/cg301526f
_journal_volume 13
_journal_year 2013
_chemical_formula_moiety '2.0(C14 H10 N S2), 0.04(I3), I2, 1.96(I), 0.96(S6)'
_chemical_formula_sum 'C28 H20 I4.14 N2 S9.72'
_chemical_formula_weight 1221.22
_space_group_IT_number 61
_symmetry_cell_setting orthorhombic
_symmetry_Int_Tables_number 61
_symmetry_space_group_name_Hall '-P 2ac 2ab'
_symmetry_space_group_name_H-M 'P b c a'
_atom_sites_solution_hydrogens geom
_atom_sites_solution_primary direct
_atom_sites_solution_secondary difmap
_cell_angle_alpha 90.00
_cell_angle_beta 90.00
_cell_angle_gamma 90.00
_cell_formula_units_Z 4
_cell_length_a 9.4109(2)
_cell_length_b 18.8592(3)
_cell_length_c 20.2575(4)
_cell_measurement_temperature 20(1)
_cell_volume 3595.34(12)
_computing_structure_refinement 'SHELXL-97 (Sheldrick, 2008)'
_diffrn_ambient_temperature 20(1)
_diffrn_detector_area_resol_mean 10.0
_diffrn_measured_fraction_theta_full 0.997
_diffrn_measured_fraction_theta_max 0.997
_diffrn_measurement_device_type 'Large cylindrical IP camera'
_diffrn_measurement_method \w
_diffrn_radiation_monochromator 'Si 311'
_diffrn_radiation_source synchrotron
_diffrn_radiation_type synchrotron
_diffrn_radiation_wavelength 0.35685
_diffrn_reflns_av_R_equivalents 0.0490
_diffrn_reflns_av_sigmaI/netI 0.0287
_diffrn_reflns_limit_h_max 23
_diffrn_reflns_limit_h_min -21
_diffrn_reflns_limit_k_max 46
_diffrn_reflns_limit_k_min -47
_diffrn_reflns_limit_l_max 50
_diffrn_reflns_limit_l_min -50
_diffrn_reflns_number 171266
_diffrn_reflns_theta_full 26.49
_diffrn_reflns_theta_max 26.49
_diffrn_reflns_theta_min 1.01
_exptl_absorpt_coefficient_mu 3.188
_exptl_absorpt_correction_T_max 1.2468
_exptl_absorpt_correction_T_min 0.7751
_exptl_absorpt_correction_type multi-scan
_exptl_absorpt_process_details
;
PROCESS-AUTO (1998). Automatic Data Acquisition and Processing Package
for 2D image data. Rigaku Corporation, Tokyo, Japan.
;
_exptl_crystal_colour brown
_exptl_crystal_density_diffrn 2.256
_exptl_crystal_density_method 'not measured'
_exptl_crystal_description brick
_exptl_crystal_F_000 2310.2
_exptl_crystal_size_max 0.1
_exptl_crystal_size_mid 0.1
_exptl_crystal_size_min 0.07
_refine_diff_density_max 2.595
_refine_diff_density_min -2.125
_refine_diff_density_rms 0.208
_refine_ls_extinction_method none
_refine_ls_goodness_of_fit_ref 1.032
_refine_ls_hydrogen_treatment constr
_refine_ls_matrix_type full
_refine_ls_number_parameters 230
_refine_ls_number_reflns 29313
_refine_ls_number_restraints 1
_refine_ls_restrained_S_all 1.033
_refine_ls_R_factor_all 0.0504
_refine_ls_R_factor_gt 0.0317
_refine_ls_shift/su_max 0.000
_refine_ls_shift/su_mean 0.000
_refine_ls_structure_factor_coef Fsqd
_refine_ls_weighting_details 'calc w=1/[\s^2^(Fo^2^)+(0.0290P)^2^+1.0281P] where P=(Fo^2^+2Fc^2^)/3'
_refine_ls_weighting_scheme calc
_refine_ls_wR_factor_gt 0.0589
_refine_ls_wR_factor_ref 0.0631
_reflns_number_gt 22896
_reflns_number_total 29313
_reflns_threshold_expression >2\s(I)
_cod_data_source_file cg301526f_si_002.cif
_cod_data_source_block CCDC900470
_cod_database_code 4507325

loop_
_symmetry_equiv_pos_as_xyz
'x, y, z'
'-x+1/2, -y, z+1/2'
'x+1/2, -y+1/2, -z'
'-x, y+1/2, -z+1/2'
'-x, -y, -z'
'x-1/2, y, -z-1/2'
'-x-1/2, y-1/2, z'
'x, -y-1/2, z-1/2'

loop_
_atom_site_label
_atom_site_type_symbol
_atom_site_fract_x
_atom_site_fract_y
_atom_site_fract_z
_atom_site_U_iso_or_equiv
_atom_site_adp_type
_atom_site_occupancy
_atom_site_symmetry_multiplicity
_atom_site_calc_flag
_atom_site_refinement_flags
C1 C 0.53642(7) 0.20783(4) 0.31276(3) 0.00592(7) Uani 1 1 d .
C2 C 0.43286(7) 0.15882(4) 0.28526(3) 0.00583(7) Uani 1 1 d .
C3 C 0.42717(7) 0.15014(4) 0.21652(3) 0.00689(8) Uani 1 1 d .
H3 H 0.4886 0.1766 0.1887 0.008 Uiso 1 1 calc R
C4 C 0.33080(8) 0.10241(4) 0.18960(4) 0.00788(9) Uani 1 1 d .
H4 H 0.3260 0.0963 0.1431 0.009 Uiso 1 1 calc R
C5 C 0.24115(8) 0.06347(4) 0.23056(4) 0.00830(9) Uani 1 1 d .
H5 H 0.1757 0.0308 0.2118 0.010 Uiso 1 1 calc R
C6 C 0.24673(8) 0.07204(4) 0.29893(4) 0.00827(9) Uani 1 1 d .
H6 H 0.1853 0.0453 0.3266 0.010 Uiso 1 1 calc R
C7 C 0.34222(8) 0.11965(4) 0.32634(3) 0.00734(8) Uani 1 1 d .
H7 H 0.3462 0.1257 0.3729 0.009 Uiso 1 1 calc R
C8 C 0.71674(7) 0.28508(4) 0.30604(3) 0.00592(7) Uani 1 1 d .
C9 C 0.81587(7) 0.33007(4) 0.26973(3) 0.00603(8) Uani 1 1 d .
C10 C 0.80238(8) 0.33385(4) 0.20087(3) 0.00750(8) Uani 1 1 d .
H10 H 0.7333 0.3058 0.1788 0.009 Uiso 1 1 calc R
C11 C 0.89032(8) 0.37874(4) 0.16502(4) 0.00876(9) Uani 1 1 d .
H11 H 0.8820 0.3811 0.1183 0.011 Uiso 1 1 calc R
C12 C 0.99088(8) 0.42033(4) 0.19759(4) 0.00911(9) Uani 1 1 d .
H12 H 1.0497 0.4517 0.1731 0.011 Uiso 1 1 calc R
C13 C 1.00540(8) 0.41610(4) 0.26599(4) 0.00856(9) Uani 1 1 d .
H13 H 1.0743 0.4444 0.2879 0.010 Uiso 1 1 calc R
C14 C 0.91915(8) 0.37054(4) 0.30208(4) 0.00778(8) Uani 1 1 d .
H14 H 0.9303 0.3669 0.3486 0.009 Uiso 1 1 calc R
I1 I 0.529183(10) 0.070311(4) 0.018501(4) 0.00710(1) Uani 0.9626(9) 1 d P
I2A I 0.615011(9) 0.235870(5) 0.057759(4) 0.00696(1) Uani 0.9626(9) 1 d P
I2B I 0.6216(3) 0.2586(2) 0.05688(13) 0.00696(1) Uani 0.0180(3) 1 d P
I3 I 0.5512(4) 0.0544(2) 0.01351(13) 0.0180(5) Uani 0.0261(6) 1 d P
I4 I 0.5355(6) 0.0852(3) 0.02110(18) 0.0180(5) Uani 0.0261(6) 1 d P
I5 I 0.6314(7) 0.2315(3) 0.0540(3) 0.0180(5) Uani 0.0261(6) 1 d P
I6 I 0.0391(4) 0.0699(3) -0.01665(16) 0.0627(17) Uani 0.0472(7) 1 d P
S1 S 0.54902(2) 0.218069(11) 0.396983(9) 0.00685(3) Uani 1 1 d .
S2 S 0.71534(2) 0.285407(11) 0.391153(9) 0.00669(3) Uani 1 1 d .
S3 S -0.13780(2) 0.000507(12) -0.066016(10) 0.00731(3) Uani 0.9528(7) 1 d P
S4 S -0.08028(2) 0.091334(11) -0.016943(10) 0.00756(3) Uani 0.9528(7) 1 d P
S5 S 0.13685(2) 0.077783(11) -0.004832(11) 0.00764(3) Uani 0.9528(7) 1 d P
N1 N 0.62372(6) 0.24467(3) 0.27458(3) 0.00597(7) Uani 1 1 d .

loop_
_atom_site_aniso_label
_atom_site_aniso_U_11
_atom_site_aniso_U_22
_atom_site_aniso_U_33
_atom_site_aniso_U_23
_atom_site_aniso_U_13
_atom_site_aniso_U_12
C1 0.00548(18) 0.00643(19) 0.00586(17) -0.00014(14) -0.00035(13) -0.00071(15)
C2 0.00520(18) 0.00611(19) 0.00619(17) -0.00058(14) -0.00006(13) -0.00096(15)
C3 0.0064(2) 0.0078(2) 0.00643(18) -0.00075(15) 0.00027(14) -0.00136(17)
C4 0.0074(2) 0.0088(2) 0.00743(19) -0.00168(16) -0.00018(15) -0.00104(18)
C5 0.0071(2) 0.0079(2) 0.0099(2) -0.00190(17) -0.00002(16) -0.00165(17)
C6 0.0074(2) 0.0082(2) 0.0092(2) -0.00030(17) 0.00101(16) -0.00189(18)
C7 0.0073(2) 0.0078(2) 0.00688(18) -0.00037(16) 0.00092(15) -0.00178(17)
C8 0.00528(18) 0.00638(19) 0.00611(17) 0.00000(14) -0.00004(13) -0.00075(15)
C9 0.00515(18) 0.00624(19) 0.00672(17) 0.00028(14) 0.00029(14) -0.00081(15)
C10 0.0069(2) 0.0088(2) 0.00681(18) 0.00059(16) -0.00003(15) -0.00113(17)
C11 0.0083(2) 0.0098(2) 0.0082(2) 0.00153(17) 0.00104(16) -0.00041(19)
C12 0.0075(2) 0.0078(2) 0.0120(2) 0.00173(18) 0.00197(17) -0.00053(18)
C13 0.0062(2) 0.0076(2) 0.0119(2) -0.00058(18) 0.00065(17) -0.00137(17)
C14 0.0069(2) 0.0080(2) 0.0084(2) -0.00099(16) -0.00023(16) -0.00130(17)
I1 0.00578(2) 0.00981(3) 0.00573(2) 0.00035(2) 0.00014(1) 0.00033(2)
I2A 0.00979(2) 0.00649(2) 0.00460(2) 0.00007(1) -0.00034(2) 0.00088(2)
I2B 0.00979(2) 0.00649(2) 0.00460(2) 0.00007(1) -0.00034(2) 0.00088(2)
I3 0.0220(9) 0.0260(12) 0.0059(5) -0.0033(5) 0.0036(4) 0.0143(8)
I4 0.0220(9) 0.0260(12) 0.0059(5) -0.0033(5) 0.0036(4) 0.0143(8)
I5 0.0220(9) 0.0260(12) 0.0059(5) -0.0033(5) 0.0036(4) 0.0143(8)
I6 0.0435(18) 0.110(4) 0.0343(15) -0.0352(18) -0.0149(12) 0.039(2)
S1 0.00756(6) 0.00798(6) 0.00500(5) 0.00036(4) -0.00013(4) -0.00247(5)
S2 0.00678(6) 0.00791(6) 0.00539(5) -0.00024(4) -0.00080(4) -0.00214(5)
S3 0.00775(6) 0.00725(6) 0.00693(6) -0.00027(5) -0.00177(4) 0.00003(5)
S4 0.00772(6) 0.00619(6) 0.00875(6) -0.00032(5) -0.00157(5) 0.00087(5)
S5 0.00717(6) 0.00688(6) 0.00885(6) 0.00059(5) -0.00063(5) -0.00087(5)
N1 0.00534(16) 0.00634(17) 0.00623(15) -0.00004(12) -0.00019(12) -0.00129(13)

loop_
_atom_type_symbol
_atom_type_description
_atom_type_scat_dispersion_real
_atom_type_scat_dispersion_imag
_atom_type_scat_source
C C -0.0005 0.0003 'International Tables Vol C Tables 4.2.6.8 and 6.1.1.4'
H H 0.0000 0.0000 'International Tables Vol C Tables 4.2.6.8 and 6.1.1.4'
I I -2.1359 3.2636 'International Tables Vol C Tables 4.2.6.8 and 6.1.1.4'
S S 0.0308 0.0300 'International Tables Vol C Tables 4.2.6.8 and 6.1.1.4'
N N -0.0004 0.0007 'International Tables Vol C Tables 4.2.6.8 and 6.1.1.4'

loop_
_geom_angle_atom_site_label_1
_geom_angle_atom_site_label_2
_geom_angle_atom_site_label_3
_geom_angle
_geom_angle_site_symmetry_1
_geom_angle_site_symmetry_3
N1 C1 C2 121.68(6) . .
N1 C1 S1 118.49(5) . .
C2 C1 S1 119.82(5) . .
C7 C2 C3 120.29(6) . .
C7 C2 C1 121.01(6) . .
C3 C2 C1 118.69(6) . .
C4 C3 C2 119.35(6) . .
C4 C3 H3 120.3 . .
C2 C3 H3 120.3 . .
C3 C4 C5 120.21(7) . .
C3 C4 H4 119.9 . .
C5 C4 H4 119.9 . .
C4 C5 C6 120.50(7) . .
C4 C5 H5 119.8 . .
C6 C5 H5 119.8 . .
C7 C6 C5 119.80(7) . .
C7 C6 H6 120.1 . .
C5 C6 H6 120.1 . .
C6 C7 C2 119.86(6) . .
C6 C7 H7 120.1 . .
C2 C7 H7 120.1 . .
N1 C8 C9 120.95(6) . .
N1 C8 S2 118.58(5) . .
C9 C8 S2 120.45(5) . .
C14 C9 C10 120.08(6) . .
C14 C9 C8 121.67(6) . .
C10 C9 C8 118.22(6) . .
C11 C10 C9 119.81(7) . .
C11 C10 H10 120.1 . .
C9 C10 H10 120.1 . .
C10 C11 C12 119.98(7) . .
C10 C11 H11 120.0 . .
C12 C11 H11 120.0 . .
C13 C12 C11 120.27(7) . .
C13 C12 H12 119.9 . .
C11 C12 H12 119.9 . .
C14 C13 C12 120.05(7) . .
C14 C13 H13 120.0 . .
C12 C13 H13 120.0 . .
C13 C14 C9 119.78(7) . .
C13 C14 H14 120.1 . .
C9 C14 H14 120.1 . .
I3 I1 I1 5.97(9) 5_655 5_655
I3 I1 I4 5.91(13) 5_655 5_655
I1 I1 I4 0.47(8) 5_655 5_655
I4 I3 I3 141.7(7) . 5_655
I4 I3 I1 148.9(7) . 5_655
I3 I3 I1 7.19(11) 5_655 5_655
I4 I3 I4 149.4(6) . 5_655
I3 I3 I4 7.73(15) 5_655 5_655
I1 I3 I4 0.73(10) 5_655 5_655
I3 I4 I3 30.6(6) . 5_655
I3 I4 I5 148.4(7) . .
I3 I4 I5 178.38(19) 5_655 .
I3 I4 I2A 151.8(7) . .
I3 I4 I2A 177.6(2) 5_655 .
I5 I4 I2A 3.51(11) . .
I3 I4 I1 25.2(6) . 5_655
I3 I4 I1 5.37(8) 5_655 5_655
I5 I4 I1 173.4(2) . 5_655
I2A I4 I1 176.95(18) . 5_655
I2B I5 I4 151.3(9) . .
S5 I6 S4 148.1(4) . .
S5 I6 S3 61.8(2) . 5
S4 I6 S3 124.8(3) . 5
S5 I6 S3 150.7(3) . .
S4 I6 S3 61.19(18) . .
S3 I6 S3 105.8(2) 5 .
S5 I6 I6 109.6(4) . 5
S4 I6 I6 94.1(3) . 5
S3 I6 I6 53.07(14) 5 5
S3 I6 I6 52.69(14) . 5
C1 S1 S2 93.78(2) . .
C8 S2 S1 93.57(2) . .
S4 S3 S5 105.047(12) . 5
S4 S3 I6 91.28(11) . 5
S5 S3 I6 24.32(12) 5 5
S4 S3 I6 30.64(8) . .
S5 S3 I6 95.74(12) 5 .
I6 S3 I6 74.2(2) 5 .
I6 S4 S3 88.2(2) . .
I6 S4 S5 14.2(2) . .
S3 S4 S5 102.370(13) . .
I6 S5 S3 93.8(3) . 5
I6 S5 S4 17.7(2) . .
S3 S5 S4 100.084(12) 5 .
C8 N1 C1 115.51(6) . .

loop_
_geom_bond_atom_site_label_1
_geom_bond_atom_site_label_2
_geom_bond_distance
_geom_bond_site_symmetry_2
C1 N1 1.3252(9) .
C1 C2 1.4541(9) .
C1 S1 1.7211(7) .
C2 C7 1.4021(10) .
C2 C3 1.4030(9) .
C3 C4 1.3892(10) .
C3 H3 0.9500 .
C4 C5 1.3928(11) .
C4 H4 0.9500 .
C5 C6 1.3953(11) .
C5 H5 0.9500 .
C6 C7 1.3865(10) .
C6 H6 0.9500 .
C7 H7 0.9500 .
C8 N1 1.3242(9) .
C8 C9 1.4599(9) .
C8 S2 1.7241(7) .
C9 C14 1.3988(10) .
C9 C10 1.4024(10) .
C10 C11 1.3889(10) .
C10 H10 0.9500 .
C11 C12 1.3950(12) .
C11 H11 0.9500 .
C12 C13 1.3946(12) .
C12 H12 0.9500 .
C13 C14 1.3899(11) .
C13 H13 0.9500 .
C14 H14 0.9500 .
I1 I3 2.555(4) 5_655
I1 I1 2.81012(14) 5_655
I1 I4 3.100(5) 5_655
I2A I4 3.032(5) .
I2B I5 0.521(7) .
I3 I4 0.617(7) .
I3 I3 2.334(9) 5_655
I3 I1 2.555(4) 5_655
I3 I4 2.844(6) 5_655
I4 I3 2.844(6) 5_655
I4 I5 2.980(9) .
I4 I1 3.100(5) 5_655
I6 S5 0.962(4) .
I6 S4 1.194(3) .
I6 S3 2.330(4) 5
I6 S3 2.342(4) .
I6 I6 2.819(12) 5
S1 S2 2.0191(3) .
S3 S4 2.0531(3) .
S3 S5 2.0591(3) 5
S3 I6 2.330(4) 5
S4 S5 2.0739(3) .
S5 S3 2.0591(3) 5

loop_
_geom_torsion_atom_site_label_1
_geom_torsion_atom_site_label_2
_geom_torsion_atom_site_label_3
_geom_torsion_atom_site_label_4
_geom_torsion
_geom_torsion_site_symmetry_1
_geom_torsion_site_symmetry_4
N1 C1 C2 C7 179.33(7) . .
S1 C1 C2 C7 0.18(10) . .
N1 C1 C2 C3 0.71(11) . .
S1 C1 C2 C3 -178.43(5) . .
C7 C2 C3 C4 0.05(11) . .
C1 C2 C3 C4 178.67(7) . .
C2 C3 C4 C5 -0.20(11) . .
C3 C4 C5 C6 0.18(12) . .
C4 C5 C6 C7 -0.01(12) . .
C5 C6 C7 C2 -0.14(12) . .
C3 C2 C7 C6 0.12(11) . .
C1 C2 C7 C6 -178.47(7) . .
N1 C8 C9 C14 -176.96(7) . .
S2 C8 C9 C14 4.83(10) . .
N1 C8 C9 C10 5.14(10) . .
S2 C8 C9 C10 -173.07(6) . .
C14 C9 C10 C11 -1.04(11) . .
C8 C9 C10 C11 176.88(7) . .
C9 C10 C11 C12 -0.53(12) . .
C10 C11 C12 C13 1.19(12) . .
C11 C12 C13 C14 -0.26(12) . .
C12 C13 C14 C9 -1.32(12) . .
C10 C9 C14 C13 1.97(11) . .
C8 C9 C14 C13 -175.89(7) . .
I1 I3 I4 I3 0.91(15) 5_655 5_655
I4 I3 I4 I3 0.0 5_655 5_655
I3 I3 I4 I5 -177.5(4) 5_655 .
I1 I3 I4 I5 -176.6(3) 5_655 .
I4 I3 I4 I5 -177.5(4) 5_655 .
I3 I3 I4 I2A -179.4(4) 5_655 .
I1 I3 I4 I2A -178.5(2) 5_655 .
I4 I3 I4 I2A -179.4(4) 5_655 .
I3 I3 I4 I1 -0.91(15) 5_655 5_655
I4 I3 I4 I1 -0.91(15) 5_655 5_655
I3 I4 I5 I2B 163.2(16) . .
I3 I4 I5 I2B 112(8) 5_655 .
I2A I4 I5 I2B -31.8(12) . .
I1 I4 I5 I2B 150.4(15) 5_655 .
N1 C1 S1 S2 -2.61(6) . .
C2 C1 S1 S2 176.56(5) . .
N1 C8 S2 S1 -1.72(6) . .
C9 C8 S2 S1 176.53(5) . .
C1 S1 S2 C8 2.08(3) . .
S5 I6 S3 S4 -178.5(10) . .
S3 I6 S3 S4 121.5(3) 5 .
I6 I6 S3 S4 121.5(3) 5 .
S5 I6 S3 S5 71.5(8) . 5
S4 I6 S3 S5 -110.0(2) . 5
S3 I6 S3 S5 11.47(11) 5 5
I6 I6 S3 S5 11.47(11) 5 5
S5 I6 S3 I6 60.1(8) . 5
S4 I6 S3 I6 -121.5(3) . 5
S3 I6 S3 I6 0.0 5 5
S5 I6 S4 S3 178.6(9) . .
S3 I6 S4 S3 -89.7(3) 5 .
I6 I6 S4 S3 -42.85(12) 5 .
S3 I6 S4 S5 91.7(8) 5 .
S3 I6 S4 S5 -178.6(9) . .
I6 I6 S4 S5 138.6(10) 5 .
S5 S3 S4 I6 75.5(2) 5 .
I6 S3 S4 I6 55.2(3) 5 .
S5 S3 S4 S5 75.844(15) 5 .
I6 S3 S4 S5 55.53(10) 5 .
I6 S3 S4 S5 0.4(2) . .
S4 I6 S5 S3 111.5(9) . 5
S3 I6 S5 S3 -71.1(7) . 5
I6 I6 S5 S3 -24.1(2) 5 5
S3 I6 S5 S4 -111.5(9) 5 .
S3 I6 S5 S4 177.4(16) . .
I6 I6 S5 S4 -135.6(10) 5 .
S3 S4 S5 I6 -1.5(9) . .
I6 S4 S5 S3 -70.5(9) . 5
S3 S4 S5 S3 -72.004(14) . 5
C9 C8 N1 C1 -178.01(6) . .
S2 C8 N1 C1 0.23(9) . .
C2 C1 N1 C8 -177.26(6) . .
S1 C1 N1 C8 1.90(9) . .
